data_4081976
loop_
_publ_author_name
'Annibale, Vincent T.'
'Batcup, Rhys'
'Bai, Tao'
'Hughes, Sarah J.'
'Song, Datong'

_publ_section_title
;
 RuCp* Complexes of Ambidentate 4,5-Diazafluorene Derivatives: From
 Linkage Isomers to Coordination-Driven Self-Assembly
;
_journal_issue 21
_journal_name_full Organometallics
_journal_page_first 6511
_journal_paper_doi 10.1021/om400846f
_journal_volume 32
_journal_year 2013
_chemical_formula_sum 'C75 H82 N4 P2 Ru2'
_chemical_formula_weight 1303.52
_chemical_name_systematic
;
 ?
;
_space_group_crystal_system triclinic
_space_group_IT_number 2
_space_group_name_Hall '-P 1'
_space_group_name_H-M_alt 'P -1'
_symmetry_space_group_name_Hall '-P 1'
_symmetry_space_group_name_H-M 'P -1'
_atom_sites_solution_hydrogens geom
_audit_creation_method SHELXL-2013
_cell_angle_alpha 95.449(3)
_cell_angle_beta 90.041(4)
_cell_angle_gamma 109.632(3)
_cell_formula_units_Z 2
_cell_length_a 12.8706(8)
_cell_length_b 13.1610(9)
_cell_length_c 21.4074(16)
_cell_measurement_reflns_used 49878
_cell_measurement_temperature 150(2)
_cell_measurement_theta_max 25.000
_cell_measurement_theta_min 1.823
_cell_volume 3397.9(4)
_computing_structure_refinement 'SHELXL-2013 (Sheldrick, 2013)'
_diffrn_ambient_temperature 150(2)
_diffrn_measured_fraction_theta_full 0.972
_diffrn_measured_fraction_theta_max 0.998
_diffrn_radiation_type MoK\a
_diffrn_radiation_wavelength 0.71073
_diffrn_reflns_av_R_equivalents 0.0560
_diffrn_reflns_av_unetI/netI 0.0541
_diffrn_reflns_Laue_measured_fraction_full 0.972
_diffrn_reflns_Laue_measured_fraction_max 0.998
_diffrn_reflns_limit_h_max 15
_diffrn_reflns_limit_h_min -15
_diffrn_reflns_limit_k_max 15
_diffrn_reflns_limit_k_min -15
_diffrn_reflns_limit_l_max 25
_diffrn_reflns_limit_l_min -25
_diffrn_reflns_number 49878
_diffrn_reflns_point_group_measured_fraction_full 0.972
_diffrn_reflns_point_group_measured_fraction_max 0.998
_diffrn_reflns_theta_full 25.242
_diffrn_reflns_theta_max 25.000
_diffrn_reflns_theta_min 1.823
_exptl_absorpt_coefficient_mu 0.535
_exptl_absorpt_correction_T_max 0.7456
_exptl_absorpt_correction_T_min 0.7023
_exptl_absorpt_correction_type multi-scan
_exptl_absorpt_process_details 'Bruker Apex 2'
_exptl_crystal_colour Green
_exptl_crystal_density_diffrn 1.274
_exptl_crystal_description Block
_exptl_crystal_F_000 1356
_exptl_crystal_size_max 0.300
_exptl_crystal_size_mid 0.200
_exptl_crystal_size_min 0.180
_platon_squeeze_details
;
;
_refine_diff_density_max 0.585
_refine_diff_density_min -0.391
_refine_diff_density_rms 0.077
_refine_ls_extinction_method none
_refine_ls_goodness_of_fit_ref 1.057
_refine_ls_hydrogen_treatment constr
_refine_ls_matrix_type full
_refine_ls_number_parameters 760
_refine_ls_number_reflns 11961
_refine_ls_number_restraints 0
_refine_ls_restrained_S_all 1.057
_refine_ls_R_factor_all 0.0520
_refine_ls_R_factor_gt 0.0370
_refine_ls_shift/su_max 0.001
_refine_ls_shift/su_mean 0.000
_refine_ls_structure_factor_coef Fsqd
_refine_ls_weighting_details 'w=1/[\s^2^(Fo^2^)+(0.0483P)^2^+0.4673P] where P=(Fo^2^+2Fc^2^)/3'
_refine_ls_weighting_scheme calc
_refine_ls_wR_factor_gt 0.0921
_refine_ls_wR_factor_ref 0.0969
_reflns_Friedel_coverage 0.000
_reflns_number_gt 9367
_reflns_number_total 11961
_reflns_threshold_expression 'I > 2\s(I)'
_cod_data_source_file om400846f_si_001.cif
_cod_data_source_block 5pentane
_cod_depositor_comments
;
The following automatic conversions were performed:

'_exptl_absorpt_correction_type' value 'Multi-Scan' changed to
'multi-scan' according to
/home/saulius/struct/CIF-dictionaries/cif_core.dic dictionary named
'cif_core.dic' version 2.4.2 from 2011-04-26.

Automatic conversion script
Id: cif_fix_values 1891 2012-01-12 08:04:46Z andrius 
;
_cod_database_code 4081976
_shelx_space_group_comment
;
The symmetry employed for this shelxl refinement is uniquely defined
by the following loop, which should always be used as a source of
symmetry information in preference to the above space-group names.
They are only intended as comments.
;
_shelx_estimated_absorpt_t_min 0.856
_shelx_estimated_absorpt_t_max 0.910
_shelxl_version_number 2013-4

loop_
_space_group_symop_operation_xyz
'x, y, z'
'-x, -y, -z'

loop_
_atom_site_label
_atom_site_type_symbol
_atom_site_fract_x
_atom_site_fract_y
_atom_site_fract_z
_atom_site_U_iso_or_equiv
_atom_site_adp_type
_atom_site_occupancy
_atom_site_site_symmetry_order
_atom_site_calc_flag
_atom_site_refinement_flags_posn
_atom_site_refinement_flags_adp
Ru1 Ru 0.25805(2) 0.68855(2) 0.10096(2) 0.01514(8) Uani 1 1 d . .
Ru2 Ru 0.37435(2) 0.70262(2) 0.59514(2) 0.01590(8) Uani 1 1 d . .
P1 P 0.42821(6) 0.68962(7) 0.13964(4) 0.01603(19) Uani 1 1 d . .
P2 P 0.20748(6) 0.70727(6) 0.63585(4) 0.01659(19) Uani 1 1 d . .
N1 N 0.3401(2) 0.7158(2) 0.01183(12) 0.0174(6) Uani 1 1 d . .
N2 N 0.2243(2) 0.5215(2) 0.06199(13) 0.0182(6) Uani 1 1 d . .
N3 N 0.2922(2) 0.5311(2) 0.56425(12) 0.0178(6) Uani 1 1 d . .
N4 N 0.3026(2) 0.7157(2) 0.50523(12) 0.0191(6) Uani 1 1 d . .
C1 C 0.4006(3) 0.7999(3) -0.01764(15) 0.0205(7) Uani 1 1 d . .
H1 H 0.4074 0.8712 -0.0005 0.025 Uiso 1 1 calc R U
C2 C 0.4542(3) 0.7861(3) -0.07320(16) 0.0227(8) Uani 1 1 d . .
H2 H 0.4947 0.8486 -0.0929 0.027 Uiso 1 1 calc R U
C3 C 0.4507(3) 0.6850(3) -0.10061(15) 0.0215(8) Uani 1 1 d . .
H3 H 0.4904 0.6781 -0.1372 0.026 Uiso 1 1 calc R U
C4 C 0.3861(2) 0.5929(3) -0.07230(15) 0.0178(7) Uani 1 1 d . .
C5 C 0.3328(2) 0.6177(2) -0.01759(15) 0.0164(7) Uani 1 1 d . .
C6 C 0.2746(2) 0.5234(2) 0.00730(15) 0.0162(7) Uani 1 1 d . .
C7 C 0.2885(2) 0.4340(2) -0.03226(16) 0.0180(7) Uani 1 1 d . .
C8 C 0.2337(3) 0.3324(3) -0.01117(17) 0.0237(8) Uani 1 1 d . .
H8 H 0.2355 0.2677 -0.0342 0.028 Uiso 1 1 calc R U
C9 C 0.1774(3) 0.3285(3) 0.04372(17) 0.0250(8) Uani 1 1 d . .
H9 H 0.1383 0.2598 0.0574 0.030 Uiso 1 1 calc R U
C10 C 0.1754(3) 0.4231(3) 0.08069(16) 0.0214(8) Uani 1 1 d . .
H10 H 0.1388 0.4164 0.1194 0.026 Uiso 1 1 calc R U
C11 C 0.6419(2) 0.5220(3) 0.08197(15) 0.0173(7) Uani 1 1 d . .
C12 C 0.5936(3) 0.5842(3) 0.12871(15) 0.0204(7) Uani 1 1 d . .
H12A H 0.6439 0.6602 0.1360 0.024 Uiso 1 1 calc R U
H12B H 0.5858 0.5520 0.1692 0.024 Uiso 1 1 calc R U
C13 C 0.4795(2) 0.5820(3) 0.10485(16) 0.0194(7) Uani 1 1 d . .
H13A H 0.4246 0.5110 0.1122 0.023 Uiso 1 1 calc R U
H13B H 0.4823 0.5857 0.0589 0.023 Uiso 1 1 calc R U
C14 C 0.4418(3) 0.6762(3) 0.22315(15) 0.0187(7) Uani 1 1 d . .
C15 C 0.5281(3) 0.7389(3) 0.26417(16) 0.0261(8) Uani 1 1 d . .
H15 H 0.5893 0.7928 0.2486 0.031 Uiso 1 1 calc R U
C16 C 0.5260(3) 0.7240(3) 0.32735(17) 0.0332(9) Uani 1 1 d . .
H16 H 0.5850 0.7686 0.3549 0.040 Uiso 1 1 calc R U
C17 C 0.4385(3) 0.6446(3) 0.35069(17) 0.0297(9) Uani 1 1 d . .
H17 H 0.4361 0.6364 0.3943 0.036 Uiso 1 1 calc R U
C18 C 0.3548(3) 0.5775(3) 0.31009(17) 0.0278(8) Uani 1 1 d . .
H18 H 0.2965 0.5205 0.3255 0.033 Uiso 1 1 calc R U
C19 C 0.3557(3) 0.5933(3) 0.24697(17) 0.0232(8) Uani 1 1 d . .
H19 H 0.2974 0.5475 0.2195 0.028 Uiso 1 1 calc R U
C20 C 0.5401(2) 0.8136(3) 0.12447(15) 0.0186(7) Uani 1 1 d . .
C21 C 0.5603(3) 0.9115(3) 0.16242(16) 0.0228(8) Uani 1 1 d . .
H21 H 0.5204 0.9127 0.1996 0.027 Uiso 1 1 calc R U
C22 C 0.6372(3) 1.0061(3) 0.14651(18) 0.0293(9) Uani 1 1 d . .
H22 H 0.6513 1.0714 0.1734 0.035 Uiso 1 1 calc R U
C23 C 0.6941(3) 1.0065(3) 0.09144(18) 0.0304(9) Uani 1 1 d . .
H23 H 0.7465 1.0719 0.0802 0.036 Uiso 1 1 calc R U
C24 C 0.6740(3) 0.9111(3) 0.05321(16) 0.0254(8) Uani 1 1 d . .
H24 H 0.7129 0.9109 0.0155 0.031 Uiso 1 1 calc R U
C25 C 0.5976(3) 0.8157(3) 0.06930(16) 0.0224(8) Uani 1 1 d . .
H25 H 0.5842 0.7507 0.0423 0.027 Uiso 1 1 calc R U
C26 C 0.1305(3) 0.6767(3) 0.16942(16) 0.0202(7) Uani 1 1 d . .
C27 C 0.2170(3) 0.7802(3) 0.18145(16) 0.0203(7) Uani 1 1 d . .
C28 C 0.2259(3) 0.8381(3) 0.12748(16) 0.0208(7) Uani 1 1 d . .
C29 C 0.1408(3) 0.7712(3) 0.08233(16) 0.0196(7) Uani 1 1 d . .
C30 C 0.0831(2) 0.6733(3) 0.10806(16) 0.0196(7) Uani 1 1 d . .
C31 C 0.0838(3) 0.5950(3) 0.21557(16) 0.0253(8) Uani 1 1 d . .
H31A H 0.1413 0.5997 0.2468 0.038 Uiso 1 1 calc R U
H31B H 0.0574 0.5220 0.1933 0.038 Uiso 1 1 calc R U
H31C H 0.0222 0.6101 0.2367 0.038 Uiso 1 1 calc R U
C32 C 0.2755(3) 0.8272(3) 0.24381(16) 0.0280(8) Uani 1 1 d . .
H32A H 0.3491 0.8782 0.2370 0.042 Uiso 1 1 calc R U
H32B H 0.2825 0.7687 0.2667 0.042 Uiso 1 1 calc R U
H32C H 0.2330 0.8653 0.2683 0.042 Uiso 1 1 calc R U
C33 C 0.2962(3) 0.9535(3) 0.12209(19) 0.0321(9) Uani 1 1 d . .
H33A H 0.2588 1.0021 0.1408 0.048 Uiso 1 1 calc R U
H33B H 0.3083 0.9647 0.0777 0.048 Uiso 1 1 calc R U
H33C H 0.3674 0.9691 0.1442 0.048 Uiso 1 1 calc R U
C34 C 0.1174(3) 0.8020(3) 0.01945(17) 0.0304(9) Uani 1 1 d . .
H34A H 0.0703 0.7374 -0.0064 0.046 Uiso 1 1 calc R U
H34B H 0.1870 0.8334 -0.0015 0.046 Uiso 1 1 calc R U
H34C H 0.0795 0.8555 0.0252 0.046 Uiso 1 1 calc R U
C35 C -0.0135(3) 0.5814(3) 0.07790(17) 0.0255(8) Uani 1 1 d . .
H35A H -0.0821 0.5860 0.0958 0.038 Uiso 1 1 calc R U
H35B H -0.0056 0.5121 0.0857 0.038 Uiso 1 1 calc R U
H35C H -0.0158 0.5863 0.0326 0.038 Uiso 1 1 calc R U
C36 C 0.2754(3) 0.4368(3) 0.58785(17) 0.0246(8) Uani 1 1 d . .
H36 H 0.3103 0.4358 0.6268 0.030 Uiso 1 1 calc R U
C37 C 0.2067(3) 0.3388(3) 0.55581(18) 0.0281(8) Uani 1 1 d . .
H37 H 0.1980 0.2730 0.5735 0.034 Uiso 1 1 calc R U
C38 C 0.1515(3) 0.3341(3) 0.49983(17) 0.0253(8) Uani 1 1 d . .
H38 H 0.1051 0.2665 0.4797 0.030 Uiso 1 1 calc R U
C39 C 0.1649(2) 0.4310(2) 0.47293(15) 0.0182(7) Uani 1 1 d . .
C40 C 0.2405(2) 0.5243(2) 0.50896(15) 0.0164(7) Uani 1 1 d . .
C41 C 0.2449(2) 0.6149(2) 0.48016(15) 0.0164(7) Uani 1 1 d . .
C42 C 0.1711(2) 0.5816(3) 0.42603(15) 0.0175(7) Uani 1 1 d . .
C43 C 0.1634(3) 0.6689(3) 0.39511(15) 0.0233(8) Uani 1 1 d . .
H43 H 0.1159 0.6567 0.3592 0.028 Uiso 1 1 calc R U
C44 C 0.2270(3) 0.7725(3) 0.41853(16) 0.0249(8) Uani 1 1 d . .
H44 H 0.2250 0.8315 0.3968 0.030 Uiso 1 1 calc R U
C45 C 0.2943(3) 0.7947(3) 0.47297(16) 0.0228(8) Uani 1 1 d . .
H45 H 0.3352 0.8679 0.4873 0.027 Uiso 1 1 calc R U
C46 C -0.1228(2) 0.5338(3) 0.57883(15) 0.0179(7) Uani 1 1 d . .
C47 C -0.0307(2) 0.6028(3) 0.62413(15) 0.0201(7) Uani 1 1 d . .
H47A H -0.0429 0.5751 0.6659 0.024 Uiso 1 1 calc R U
H47B H -0.0310 0.6783 0.6287 0.024 Uiso 1 1 calc R U
C48 C 0.0817(2) 0.6015(3) 0.60080(16) 0.0188(7) Uani 1 1 d . .
H48A H 0.0818 0.6062 0.5549 0.023 Uiso 1 1 calc R U
H48B H 0.0874 0.5302 0.6075 0.023 Uiso 1 1 calc R U
C49 C 0.1850(2) 0.6929(3) 0.71961(15) 0.0191(7) Uani 1 1 d . .
C50 C 0.1304(3) 0.7469(3) 0.75840(17) 0.0280(8) Uani 1 1 d . .
H50 H 0.0996 0.7953 0.7417 0.034 Uiso 1 1 calc R U
C51 C 0.1204(3) 0.7307(3) 0.82208(18) 0.0373(10) Uani 1 1 d . .
H51 H 0.0845 0.7694 0.8487 0.045 Uiso 1 1 calc R U
C52 C 0.1622(3) 0.6592(3) 0.84605(18) 0.0383(10) Uani 1 1 d . .
H52 H 0.1572 0.6500 0.8896 0.046 Uiso 1 1 calc R U
C53 C 0.2115(3) 0.6008(3) 0.80746(18) 0.0343(9) Uani 1 1 d . .
H53 H 0.2374 0.5488 0.8239 0.041 Uiso 1 1 calc R U
C54 C 0.2233(3) 0.6177(3) 0.74437(17) 0.0270(8) Uani 1 1 d . .
H54 H 0.2580 0.5775 0.7179 0.032 Uiso 1 1 calc R U
C55 C 0.1812(3) 0.8324(3) 0.62299(17) 0.0237(8) Uani 1 1 d . .
C56 C 0.2232(3) 0.9270(3) 0.6637(2) 0.0338(9) Uani 1 1 d . .
H56 H 0.2620 0.9264 0.7013 0.041 Uiso 1 1 calc R U
C57 C 0.2086(3) 1.0221(3) 0.6493(3) 0.0507(13) Uani 1 1 d . .
H57 H 0.2367 1.0862 0.6774 0.061 Uiso 1 1 calc R U
C58 C 0.1537(4) 1.0238(3) 0.5946(3) 0.0584(15) Uani 1 1 d . .
H58 H 0.1438 1.0891 0.5852 0.070 Uiso 1 1 calc R U
C59 C 0.1127(3) 0.9311(4) 0.5530(2) 0.0478(12) Uani 1 1 d . .
H59 H 0.0758 0.9329 0.5149 0.057 Uiso 1 1 calc R U
C60 C 0.1258(3) 0.8364(3) 0.56745(18) 0.0297(9) Uani 1 1 d . .
H60 H 0.0968 0.7725 0.5392 0.036 Uiso 1 1 calc R U
C61 C 0.5414(2) 0.6922(3) 0.59812(16) 0.0207(8) Uani 1 1 d . .
C62 C 0.5014(2) 0.6981(3) 0.66106(15) 0.0193(7) Uani 1 1 d . .
C63 C 0.4842(2) 0.7998(3) 0.67227(15) 0.0205(8) Uani 1 1 d . .
C64 C 0.5078(3) 0.8554(3) 0.61657(17) 0.0241(8) Uani 1 1 d . .
C65 C 0.5465(2) 0.7876(3) 0.57109(16) 0.0243(8) Uani 1 1 d . .
C66 C 0.5748(3) 0.6002(3) 0.56903(18) 0.0291(9) Uani 1 1 d . .
H66A H 0.5806 0.6041 0.5236 0.044 Uiso 1 1 calc R U
H66B H 0.5193 0.5312 0.5772 0.044 Uiso 1 1 calc R U
H66C H 0.6465 0.6051 0.5873 0.044 Uiso 1 1 calc R U
C67 C 0.4976(3) 0.6206(3) 0.70830(17) 0.0284(8) Uani 1 1 d . .
H67A H 0.4676 0.5462 0.6882 0.043 Uiso 1 1 calc R U
H67B H 0.4503 0.6307 0.7425 0.043 Uiso 1 1 calc R U
H67C H 0.5723 0.6341 0.7252 0.043 Uiso 1 1 calc R U
C68 C 0.4607(3) 0.8485(3) 0.73473(17) 0.0282(8) Uani 1 1 d . .
H68A H 0.5300 0.8838 0.7592 0.042 Uiso 1 1 calc R U
H68B H 0.4113 0.7913 0.7576 0.042 Uiso 1 1 calc R U
H68C H 0.4255 0.9023 0.7282 0.042 Uiso 1 1 calc R U
C69 C 0.5115(3) 0.9686(3) 0.60999(19) 0.0349(9) Uani 1 1 d . .
H69A H 0.4545 0.9844 0.6354 0.052 Uiso 1 1 calc R U
H69B H 0.4984 0.9760 0.5658 0.052 Uiso 1 1 calc R U
H69C H 0.5843 1.0197 0.6244 0.052 Uiso 1 1 calc R U
C70 C 0.5846(3) 0.8162(3) 0.50691(17) 0.0348(9) Uani 1 1 d . .
H70A H 0.5308 0.8408 0.4860 0.052 Uiso 1 1 calc R U
H70B H 0.5913 0.7523 0.4822 0.052 Uiso 1 1 calc R U
H70C H 0.6565 0.8743 0.5106 0.052 Uiso 1 1 calc R U
C71 C 0.8455(5) 0.9649(4) 0.6210(3) 0.0774(17) Uani 1 1 d . .
H71A H 0.7697 0.9660 0.6214 0.116 Uiso 1 1 calc R U
H71B H 0.8681 0.9590 0.5774 0.116 Uiso 1 1 calc R U
H71C H 0.8951 1.0319 0.6435 0.116 Uiso 1 1 calc R U
C72 C 0.8508(5) 0.8690(5) 0.6525(3) 0.0795(17) Uani 1 1 d . .
H72A H 0.8123 0.8021 0.6248 0.095 Uiso 1 1 calc R U
H72B H 0.9291 0.8744 0.6568 0.095 Uiso 1 1 calc R U
C73 C 0.8029(4) 0.8584(4) 0.7140(3) 0.0691(15) Uani 1 1 d . .
H73A H 0.7245 0.8529 0.7094 0.083 Uiso 1 1 calc R U
H73B H 0.8410 0.9258 0.7414 0.083 Uiso 1 1 calc R U
C74 C 0.8075(4) 0.7630(5) 0.7471(3) 0.0786(17) Uani 1 1 d . .
H74A H 0.7694 0.6949 0.7203 0.094 Uiso 1 1 calc R U
H74B H 0.8856 0.7684 0.7531 0.094 Uiso 1 1 calc R U
C75 C 0.7549(6) 0.7589(5) 0.8097(3) 0.104(2) Uani 1 1 d . .
H75A H 0.7999 0.8201 0.8387 0.156 Uiso 1 1 calc R U
H75B H 0.7495 0.6907 0.8265 0.156 Uiso 1 1 calc R U
H75C H 0.6809 0.7633 0.8047 0.156 Uiso 1 1 calc R U

loop_
_atom_site_aniso_label
_atom_site_aniso_U_11
_atom_site_aniso_U_22
_atom_site_aniso_U_33
_atom_site_aniso_U_23
_atom_site_aniso_U_13
_atom_site_aniso_U_12
Ru1 0.01488(14) 0.01639(15) 0.01416(15) -0.00053(11) 0.00053(10) 0.00584(11)
Ru2 0.01394(14) 0.01563(15) 0.01490(15) -0.00145(11) -0.00122(10) 0.00157(11)
P1 0.0163(4) 0.0168(4) 0.0149(4) -0.0009(3) 0.0009(3) 0.0062(3)
P2 0.0150(4) 0.0154(4) 0.0166(5) -0.0008(3) -0.0012(3) 0.0021(3)
N1 0.0175(14) 0.0173(14) 0.0173(15) -0.0002(12) -0.0023(11) 0.0063(11)
N2 0.0138(13) 0.0205(15) 0.0192(15) -0.0005(12) -0.0008(11) 0.0049(11)
N3 0.0155(14) 0.0179(15) 0.0192(15) -0.0003(12) -0.0012(11) 0.0051(11)
N4 0.0190(14) 0.0176(15) 0.0180(15) 0.0014(12) 0.0014(12) 0.0027(12)
C1 0.0236(18) 0.0198(18) 0.0192(19) 0.0008(14) 0.0003(14) 0.0089(15)
C2 0.0227(18) 0.0238(19) 0.0211(19) 0.0084(15) 0.0002(14) 0.0055(15)
C3 0.0210(17) 0.032(2) 0.0121(17) 0.0035(15) 0.0011(14) 0.0098(15)
C4 0.0150(16) 0.0242(18) 0.0140(17) -0.0001(14) -0.0029(13) 0.0068(14)
C5 0.0165(16) 0.0196(18) 0.0154(17) -0.0007(14) -0.0035(13) 0.0097(13)
C6 0.0131(16) 0.0201(17) 0.0138(17) -0.0015(14) -0.0022(13) 0.0045(13)
C7 0.0139(16) 0.0179(17) 0.0218(19) -0.0057(14) -0.0083(13) 0.0070(13)
C8 0.0198(18) 0.0209(19) 0.031(2) -0.0056(15) -0.0026(15) 0.0092(15)
C9 0.0199(18) 0.0171(18) 0.036(2) 0.0038(16) 0.0001(15) 0.0030(14)
C10 0.0188(17) 0.0219(19) 0.0225(19) 0.0040(15) 0.0016(14) 0.0050(14)
C11 0.0191(17) 0.0210(18) 0.0130(17) -0.0011(14) -0.0037(13) 0.0089(14)
C12 0.0221(17) 0.0243(19) 0.0165(18) -0.0023(14) -0.0042(14) 0.0113(14)
C13 0.0185(17) 0.0204(18) 0.0195(18) -0.0020(14) -0.0006(14) 0.0079(14)
C14 0.0207(17) 0.0187(17) 0.0191(18) 0.0015(14) 0.0042(14) 0.0099(14)
C15 0.0244(19) 0.029(2) 0.022(2) 0.0041(16) 0.0009(15) 0.0045(15)
C16 0.034(2) 0.040(2) 0.021(2) 0.0040(17) -0.0072(16) 0.0058(18)
C17 0.040(2) 0.037(2) 0.0171(19) 0.0070(17) 0.0040(16) 0.0185(18)
C18 0.029(2) 0.028(2) 0.032(2) 0.0074(17) 0.0113(16) 0.0149(16)
C19 0.0236(18) 0.0218(19) 0.027(2) 0.0021(15) 0.0012(15) 0.0113(15)
C20 0.0163(16) 0.0217(18) 0.0186(18) 0.0059(14) -0.0015(14) 0.0063(14)
C21 0.0223(18) 0.0221(19) 0.0215(19) 0.0002(15) 0.0051(14) 0.0045(15)
C22 0.032(2) 0.0195(19) 0.034(2) -0.0020(16) 0.0040(17) 0.0070(16)
C23 0.028(2) 0.025(2) 0.037(2) 0.0106(17) 0.0051(17) 0.0068(16)
C24 0.0226(18) 0.036(2) 0.0197(19) 0.0102(16) 0.0066(15) 0.0107(16)
C25 0.0222(18) 0.0246(19) 0.0209(19) -0.0005(15) -0.0026(14) 0.0093(15)
C26 0.0173(17) 0.0247(19) 0.0212(19) -0.0006(15) 0.0041(14) 0.0114(14)
C27 0.0191(17) 0.0239(18) 0.0206(19) -0.0025(15) 0.0015(14) 0.0121(14)
C28 0.0194(17) 0.0211(18) 0.025(2) 0.0004(15) 0.0050(14) 0.0117(14)
C29 0.0193(17) 0.0219(18) 0.0222(19) 0.0010(15) 0.0034(14) 0.0135(14)
C30 0.0159(16) 0.0259(19) 0.0200(18) -0.0012(15) -0.0002(14) 0.0119(14)
C31 0.0223(18) 0.036(2) 0.0176(19) 0.0033(16) 0.0025(14) 0.0105(16)
C32 0.029(2) 0.030(2) 0.023(2) -0.0099(16) -0.0007(16) 0.0104(16)
C33 0.037(2) 0.021(2) 0.040(2) 0.0032(17) 0.0037(18) 0.0123(16)
C34 0.029(2) 0.040(2) 0.027(2) 0.0071(18) -0.0012(16) 0.0175(17)
C35 0.0201(18) 0.032(2) 0.025(2) 0.0038(16) 0.0005(15) 0.0099(15)
C36 0.0253(19) 0.0190(18) 0.029(2) 0.0008(15) -0.0043(15) 0.0070(15)
C37 0.032(2) 0.0148(18) 0.038(2) 0.0029(16) -0.0026(17) 0.0076(15)
C38 0.0238(18) 0.0169(18) 0.032(2) -0.0055(16) -0.0023(16) 0.0045(14)
C39 0.0153(16) 0.0179(18) 0.0198(18) -0.0021(14) 0.0042(13) 0.0044(13)
C40 0.0135(16) 0.0172(17) 0.0172(18) -0.0037(14) 0.0004(13) 0.0049(13)
C41 0.0122(15) 0.0174(17) 0.0166(18) -0.0023(14) 0.0017(13) 0.0020(13)
C42 0.0141(16) 0.0217(18) 0.0151(17) 0.0030(14) 0.0043(13) 0.0038(13)
C43 0.0215(18) 0.033(2) 0.0127(18) 0.0028(15) 0.0006(14) 0.0058(15)
C44 0.031(2) 0.026(2) 0.0188(19) 0.0105(15) 0.0041(15) 0.0095(16)
C45 0.0241(18) 0.0170(18) 0.023(2) 0.0047(15) 0.0036(15) 0.0012(14)
C46 0.0139(16) 0.0220(18) 0.0146(17) -0.0036(14) 0.0034(13) 0.0034(13)
C47 0.0147(16) 0.0239(18) 0.0175(18) -0.0031(14) -0.0016(13) 0.0022(14)
C48 0.0138(16) 0.0194(18) 0.0181(18) -0.0025(14) -0.0021(13) -0.0001(13)
C49 0.0161(16) 0.0211(18) 0.0152(18) 0.0005(14) -0.0018(13) 0.0004(14)
C50 0.0254(19) 0.030(2) 0.024(2) -0.0033(16) 0.0006(15) 0.0039(16)
C51 0.035(2) 0.040(2) 0.024(2) -0.0089(18) 0.0064(17) -0.0007(18)
C52 0.037(2) 0.042(2) 0.015(2) 0.0029(18) -0.0030(17) -0.0133(19)
C53 0.030(2) 0.035(2) 0.030(2) 0.0089(18) -0.0092(17) -0.0013(17)
C54 0.0168(17) 0.035(2) 0.022(2) 0.0025(16) -0.0010(14) -0.0005(15)
C55 0.0178(17) 0.0204(18) 0.031(2) 0.0048(16) 0.0085(15) 0.0041(14)
C56 0.025(2) 0.022(2) 0.051(3) -0.0024(18) 0.0014(18) 0.0046(16)
C57 0.034(2) 0.018(2) 0.095(4) 0.002(2) 0.013(3) 0.0037(18)
C58 0.044(3) 0.027(3) 0.112(5) 0.036(3) 0.022(3) 0.014(2)
C59 0.045(3) 0.047(3) 0.063(3) 0.030(2) 0.015(2) 0.024(2)
C60 0.028(2) 0.033(2) 0.032(2) 0.0129(17) 0.0098(17) 0.0121(17)
C61 0.0103(16) 0.0251(19) 0.0235(19) -0.0049(15) -0.0018(13) 0.0036(14)
C62 0.0104(16) 0.0276(19) 0.0173(18) -0.0037(15) -0.0049(13) 0.0045(14)
C63 0.0104(16) 0.0253(19) 0.0199(19) -0.0080(15) -0.0059(13) 0.0013(14)
C64 0.0154(17) 0.0205(19) 0.030(2) -0.0022(16) -0.0015(15) -0.0015(14)
C65 0.0108(16) 0.029(2) 0.024(2) -0.0043(16) 0.0014(14) -0.0037(14)
C66 0.0239(19) 0.033(2) 0.030(2) -0.0079(17) -0.0007(16) 0.0115(16)
C67 0.0266(19) 0.038(2) 0.023(2) 0.0010(17) -0.0051(15) 0.0135(16)
C68 0.0219(18) 0.028(2) 0.028(2) -0.0083(16) -0.0052(15) 0.0033(15)
C69 0.028(2) 0.022(2) 0.045(3) -0.0011(18) 0.0021(18) -0.0044(16)
C70 0.0226(19) 0.045(2) 0.027(2) 0.0010(18) 0.0049(16) -0.0012(17)
C71 0.074(4) 0.078(4) 0.087(5) 0.030(3) 0.005(3) 0.029(3)
C72 0.067(4) 0.085(4) 0.080(4) -0.007(3) 0.018(3) 0.021(3)
C73 0.053(3) 0.064(4) 0.084(4) 0.007(3) -0.009(3) 0.011(3)
C74 0.054(3) 0.087(4) 0.081(5) -0.001(4) -0.004(3) 0.008(3)
C75 0.119(6) 0.094(5) 0.074(5) 0.016(4) -0.027(4) 0.001(4)

loop_
_atom_type_symbol
_atom_type_description
_atom_type_scat_dispersion_real
_atom_type_scat_dispersion_imag
_atom_type_scat_source
C C 0.0033 0.0016 'International Tables Vol C Tables 4.2.6.8 and 6.1.1.4'
H H 0.0000 0.0000 'International Tables Vol C Tables 4.2.6.8 and 6.1.1.4'
N N 0.0061 0.0033 'International Tables Vol C Tables 4.2.6.8 and 6.1.1.4'
P P 0.1023 0.0942 'International Tables Vol C Tables 4.2.6.8 and 6.1.1.4'
Ru Ru -1.2594 0.8363 'International Tables Vol C Tables 4.2.6.8 and 6.1.1.4'

loop_
_geom_angle_atom_site_label_1
_geom_angle_atom_site_label_2
_geom_angle_atom_site_label_3
_geom_angle
_geom_angle_site_symmetry_1
_geom_angle_site_symmetry_3
C28 Ru1 N2 157.78(11) . .
C28 Ru1 C27 38.34(12) . .
N2 Ru1 C27 139.87(11) . .
C28 Ru1 C26 64.89(12) . .
N2 Ru1 C26 103.55(11) . .
C27 Ru1 C26 38.63(12) . .
C28 Ru1 N1 103.78(11) . .
N2 Ru1 N1 80.20(10) . .
C27 Ru1 N1 139.64(11) . .
C26 Ru1 N1 158.26(11) . .
C28 Ru1 C29 38.78(12) . .
N2 Ru1 C29 119.66(11) . .
C27 Ru1 C29 63.92(12) . .
C26 Ru1 C29 64.07(12) . .
N1 Ru1 C29 95.25(11) . .
C28 Ru1 C30 64.32(12) . .
N2 Ru1 C30 94.61(10) . .
C27 Ru1 C30 63.92(12) . .
C26 Ru1 C30 38.37(12) . .
N1 Ru1 C30 120.59(11) . .
C29 Ru1 C30 37.68(12) . .
C28 Ru1 P1 113.39(9) . .
N2 Ru1 P1 88.62(7) . .
C27 Ru1 P1 97.90(9) . .
C26 Ru1 P1 116.28(9) . .
N1 Ru1 P1 84.98(7) . .
C29 Ru1 P1 151.42(9) . .
C30 Ru1 P1 154.41(9) . .
C64 Ru2 C63 38.62(13) . .
C64 Ru2 C62 64.98(13) . .
C63 Ru2 C62 38.24(12) . .
C64 Ru2 N4 105.14(12) . .
C63 Ru2 N4 141.93(11) . .
C62 Ru2 N4 157.22(11) . .
C64 Ru2 N3 158.83(11) . .
C63 Ru2 N3 137.63(11) . .
C62 Ru2 N3 102.25(11) . .
N4 Ru2 N3 80.12(10) . .
C64 Ru2 C61 64.36(12) . .
C63 Ru2 C61 63.74(12) . .
C62 Ru2 C61 38.59(12) . .
N4 Ru2 C61 118.93(11) . .
N3 Ru2 C61 94.97(11) . .
C64 Ru2 C65 38.92(12) . .
C63 Ru2 C65 63.91(12) . .
C62 Ru2 C65 64.02(13) . .
N4 Ru2 C65 95.10(11) . .
N3 Ru2 C65 121.09(11) . .
C61 Ru2 C65 37.40(12) . .
C64 Ru2 P2 112.27(9) . .
C63 Ru2 P2 98.34(9) . .
C62 Ru2 P2 117.68(9) . .
N4 Ru2 P2 84.89(7) . .
N3 Ru2 P2 88.44(7) . .
C61 Ru2 P2 156.18(9) . .
C65 Ru2 P2 150.11(9) . .
C14 P1 C20 105.79(15) . .
C14 P1 C13 100.48(15) . .
C20 P1 C13 102.29(15) . .
C14 P1 Ru1 117.93(10) . .
C20 P1 Ru1 111.53(10) . .
C13 P1 Ru1 116.99(10) . .
C49 P2 C55 104.71(16) . .
C49 P2 C48 100.66(15) . .
C55 P2 C48 102.29(15) . .
C49 P2 Ru2 118.60(11) . .
C55 P2 Ru2 112.62(11) . .
C48 P2 Ru2 115.94(11) . .
C1 N1 C5 114.3(3) . .
C1 N1 Ru1 137.8(2) . .
C5 N1 Ru1 107.6(2) . .
C10 N2 C6 115.4(3) . .
C10 N2 Ru1 136.7(2) . .
C6 N2 Ru1 107.6(2) . .
C36 N3 C40 115.2(3) . .
C36 N3 Ru2 136.8(2) . .
C40 N3 Ru2 107.8(2) . .
C45 N4 C41 114.8(3) . .
C45 N4 Ru2 137.3(2) . .
C41 N4 Ru2 107.6(2) . .
N1 C1 C2 122.0(3) . .
C3 C2 C1 122.7(3) . .
C2 C3 C4 117.8(3) . .
C3 C4 C5 113.9(3) . .
C3 C4 C11 138.3(3) . 2_665
C5 C4 C11 107.8(3) . 2_665
N1 C5 C6 121.2(3) . .
N1 C5 C4 129.1(3) . .
C6 C5 C4 109.5(3) . .
N2 C6 C5 123.1(3) . .
N2 C6 C7 128.6(3) . .
C5 C6 C7 108.0(3) . .
C8 C7 C11 138.8(3) . 2_665
C8 C7 C6 113.5(3) . .
C11 C7 C6 107.7(3) 2_665 .
C9 C8 C7 118.5(3) . .
C8 C9 C10 122.6(3) . .
N2 C10 C9 121.0(3) . .
C4 C11 C7 107.0(3) 2_665 2_665
C4 C11 C12 126.7(3) 2_665 .
C7 C11 C12 125.6(3) 2_665 .
C11 C12 C13 110.8(3) . .
C12 C13 P1 117.3(2) . .
C15 C14 C19 118.1(3) . .
C15 C14 P1 126.4(3) . .
C19 C14 P1 115.5(2) . .
C16 C15 C14 120.8(3) . .
C15 C16 C17 120.5(3) . .
C18 C17 C16 119.6(3) . .
C17 C18 C19 120.0(3) . .
C18 C19 C14 120.9(3) . .
C25 C20 C21 117.9(3) . .
C25 C20 P1 119.6(2) . .
C21 C20 P1 121.9(2) . .
C22 C21 C20 120.9(3) . .
C21 C22 C23 120.3(3) . .
C24 C23 C22 119.4(3) . .
C23 C24 C25 120.5(3) . .
C24 C25 C20 120.9(3) . .
C30 C26 C27 107.1(3) . .
C30 C26 C31 125.0(3) . .
C27 C26 C31 127.0(3) . .
C30 C26 Ru1 71.62(18) . .
C27 C26 Ru1 70.67(18) . .
C31 C26 Ru1 130.9(2) . .
C28 C27 C26 108.8(3) . .
C28 C27 C32 125.0(3) . .
C26 C27 C32 125.6(3) . .
C28 C27 Ru1 70.52(18) . .
C26 C27 Ru1 70.70(18) . .
C32 C27 Ru1 132.2(2) . .
C27 C28 C29 107.1(3) . .
C27 C28 C33 126.7(3) . .
C29 C28 C33 125.4(3) . .
C27 C28 Ru1 71.14(18) . .
C29 C28 Ru1 71.47(18) . .
C33 C28 Ru1 130.3(2) . .
C30 C29 C28 108.4(3) . .
C30 C29 C34 126.2(3) . .
C28 C29 C34 125.4(3) . .
C30 C29 Ru1 71.43(17) . .
C28 C29 Ru1 69.75(17) . .
C34 C29 Ru1 125.3(2) . .
C29 C30 C26 108.5(3) . .
C29 C30 C35 126.6(3) . .
C26 C30 C35 124.9(3) . .
C29 C30 Ru1 70.89(17) . .
C26 C30 Ru1 70.01(17) . .
C35 C30 Ru1 126.1(2) . .
N3 C36 C37 120.9(3) . .
C38 C37 C36 122.8(3) . .
C37 C38 C39 118.9(3) . .
C38 C39 C46 138.9(3) . 2_566
C38 C39 C40 112.6(3) . .
C46 C39 C40 108.4(3) 2_566 .
N3 C40 C41 122.2(3) . .
N3 C40 C39 129.4(3) . .
C41 C40 C39 108.1(3) . .
N4 C41 C40 122.3(3) . .
N4 C41 C42 128.8(3) . .
C40 C41 C42 108.6(3) . .
C43 C42 C46 138.6(3) . 2_566
C43 C42 C41 113.5(3) . .
C46 C42 C41 107.9(3) 2_566 .
C44 C43 C42 118.1(3) . .
C43 C44 C45 122.9(3) . .
N4 C45 C44 121.8(3) . .
C39 C46 C42 106.9(3) 2_566 2_566
C39 C46 C47 126.1(3) 2_566 .
C42 C46 C47 126.2(3) 2_566 .
C46 C47 C48 110.8(3) . .
C47 C48 P2 118.3(2) . .
C50 C49 C54 118.6(3) . .
C50 C49 P2 125.6(3) . .
C54 C49 P2 115.8(2) . .
C49 C50 C51 120.3(4) . .
C52 C51 C50 120.2(4) . .
C51 C52 C53 120.2(4) . .
C52 C53 C54 120.0(4) . .
C49 C54 C53 120.7(3) . .
C56 C55 C60 118.5(3) . .
C56 C55 P2 122.3(3) . .
C60 C55 P2 118.9(3) . .
C57 C56 C55 120.2(4) . .
C58 C57 C56 120.2(4) . .
C57 C58 C59 120.5(4) . .
C60 C59 C58 119.4(4) . .
C59 C60 C55 121.1(4) . .
C65 C61 C62 108.7(3) . .
C65 C61 C66 127.1(3) . .
C62 C61 C66 124.1(3) . .
C65 C61 Ru2 71.53(18) . .
C62 C61 Ru2 69.87(17) . .
C66 C61 Ru2 126.2(2) . .
C63 C62 C61 107.1(3) . .
C63 C62 C67 126.6(3) . .
C61 C62 C67 125.6(3) . .
C63 C62 Ru2 70.84(17) . .
C61 C62 Ru2 71.54(17) . .
C67 C62 Ru2 130.4(2) . .
C62 C63 C64 109.3(3) . .
C62 C63 C68 125.5(3) . .
C64 C63 C68 124.7(3) . .
C62 C63 Ru2 70.92(17) . .
C64 C63 Ru2 70.39(18) . .
C68 C63 Ru2 131.4(2) . .
C63 C64 C65 106.5(3) . .
C63 C64 C69 126.8(3) . .
C65 C64 C69 125.9(3) . .
C63 C64 Ru2 71.00(17) . .
C65 C64 Ru2 71.93(17) . .
C69 C64 Ru2 130.0(2) . .
C61 C65 C64 108.3(3) . .
C61 C65 C70 126.9(3) . .
C64 C65 C70 124.8(3) . .
C61 C65 Ru2 71.07(18) . .
C64 C65 Ru2 69.14(17) . .
C70 C65 Ru2 125.4(2) . .
C73 C72 C71 115.1(5) . .
C72 C73 C74 116.4(5) . .
C75 C74 C73 112.1(5) . .

loop_
_geom_bond_atom_site_label_1
_geom_bond_atom_site_label_2
_geom_bond_distance
_geom_bond_site_symmetry_2
Ru1 C28 2.169(3) .
Ru1 N2 2.174(3) .
Ru1 C27 2.177(3) .
Ru1 C26 2.177(3) .
Ru1 N1 2.182(3) .
Ru1 C29 2.192(3) .
Ru1 C30 2.199(3) .
Ru1 P1 2.3360(8) .
Ru2 C64 2.169(3) .
Ru2 C63 2.177(3) .
Ru2 C62 2.178(3) .
Ru2 N4 2.180(3) .
Ru2 N3 2.183(3) .
Ru2 C61 2.201(3) .
Ru2 C65 2.207(3) .
Ru2 P2 2.3360(9) .
P1 C14 1.827(3) .
P1 C20 1.835(3) .
P1 C13 1.851(3) .
P2 C49 1.834(3) .
P2 C55 1.834(3) .
P2 C48 1.845(3) .
N1 C1 1.335(4) .
N1 C5 1.355(4) .
N2 C10 1.336(4) .
N2 C6 1.337(4) .
N3 C36 1.335(4) .
N3 C40 1.339(4) .
N4 C45 1.334(4) .
N4 C41 1.342(4) .
C1 C2 1.403(4) .
C2 C3 1.388(5) .
C3 C4 1.411(4) .
C4 C5 1.424(4) .
C4 C11 1.426(4) 2_665
C5 C6 1.374(4) .
C6 C7 1.444(4) .
C7 C8 1.403(4) .
C7 C11 1.428(4) 2_665
C8 C9 1.377(5) .
C9 C10 1.417(5) .
C11 C4 1.426(4) 2_665
C11 C7 1.428(4) 2_665
C11 C12 1.499(4) .
C12 C13 1.544(4) .
C14 C15 1.390(5) .
C14 C19 1.404(4) .
C15 C16 1.384(5) .
C16 C17 1.386(5) .
C17 C18 1.383(5) .
C18 C19 1.386(5) .
C20 C25 1.392(5) .
C20 C21 1.401(4) .
C21 C22 1.378(4) .
C22 C23 1.388(5) .
C23 C24 1.377(5) .
C24 C25 1.384(4) .
C26 C30 1.438(5) .
C26 C27 1.440(4) .
C26 C31 1.504(4) .
C27 C28 1.427(5) .
C27 C32 1.503(5) .
C28 C29 1.448(5) .
C28 C33 1.500(5) .
C29 C30 1.418(4) .
C29 C34 1.501(5) .
C30 C35 1.505(4) .
C36 C37 1.407(5) .
C37 C38 1.378(5) .
C38 C39 1.407(5) .
C39 C46 1.415(5) 2_566
C39 C40 1.437(4) .
C40 C41 1.379(4) .
C41 C42 1.435(4) .
C42 C43 1.410(5) .
C42 C46 1.428(4) 2_566
C43 C44 1.378(5) .
C44 C45 1.399(5) .
C46 C39 1.415(5) 2_566
C46 C42 1.428(4) 2_566
C46 C47 1.509(4) .
C47 C48 1.536(4) .
C49 C50 1.383(5) .
C49 C54 1.390(5) .
C50 C51 1.399(5) .
C51 C52 1.367(6) .
C52 C53 1.372(5) .
C53 C54 1.390(5) .
C55 C56 1.393(5) .
C55 C60 1.400(5) .
C56 C57 1.388(5) .
C57 C58 1.373(7) .
C58 C59 1.386(7) .
C59 C60 1.375(5) .
C61 C65 1.413(5) .
C61 C62 1.447(4) .
C61 C66 1.499(4) .
C62 C63 1.427(5) .
C62 C67 1.493(5) .
C63 C64 1.437(5) .
C63 C68 1.503(5) .
C64 C65 1.458(5) .
C64 C69 1.495(5) .
C65 C70 1.498(5) .
C71 C72 1.507(7) .
C72 C73 1.453(7) .
C73 C74 1.517(7) .
C74 C75 1.499(8) .

loop_
_platon_squeeze_void_nr
_platon_squeeze_void_average_x
_platon_squeeze_void_average_y
_platon_squeeze_void_average_z
_platon_squeeze_void_volume
_platon_squeeze_void_count_electrons
_platon_squeeze_void_content
1 0.000 0.000 0.000 410 168 ' '
